data_1514387
loop_
_publ_author_name
'Park, Young Jun'
'Cook, Sarah A.'
'Sickerman, Nathaniel S.'
'Sano, Yohei'
'Ziller, Joseph W.'
'Borovik, A. S.'

_publ_section_title
;
 Heterobimetallic Complexes with M(III)-(\m-OH)-M(II) Cores (M(III) = Fe,
 Mn, Ga; M(II) = Ca, Sr, and Ba): Structural, Kinetic, and Redox
 Properties.
;
_journal_issue 2
_journal_name_full 'Chemical science (Royal Society of Chemistry : 2010)'
_journal_page_first 717
_journal_page_last 726
_journal_paper_doi 10.1039/C2SC21400H
_journal_volume 4
_journal_year 2013
_chemical_formula_sum 'C45 H68 Ca Cl2 F3 Fe N4 O15 S4'
_chemical_formula_weight 1257.10
_chemical_name_systematic
;
?
;
_space_group_IT_number 2
_symmetry_cell_setting triclinic
_symmetry_space_group_name_Hall '-P 1'
_symmetry_space_group_name_H-M 'P -1'
_atom_sites_solution_hydrogens mixed
_atom_sites_solution_primary direct
_atom_sites_solution_secondary difmap
_audit_creation_method SHELXTL
_cell_angle_alpha 112.0349(4)
_cell_angle_beta 96.1392(4)
_cell_angle_gamma 107.9824(4)
_cell_formula_units_Z 2
_cell_length_a 14.2376(5)
_cell_length_b 14.5557(5)
_cell_length_c 16.0245(6)
_cell_measurement_reflns_used 9984
_cell_measurement_temperature 173(2)
_cell_measurement_theta_max 28.23
_cell_measurement_theta_min 2.35
_cell_volume 2832.94(18)
_computing_cell_refinement 'Bruker SAINT'
_computing_data_collection 'Bruker APEX2'
_computing_data_reduction 'Bruker SAINT'
_computing_molecular_graphics 'Bruker SHELXTL'
_computing_publication_material 'Bruker SHELXTL'
_computing_structure_refinement 'SHELXL-97 (Sheldrick, 2008)'
_computing_structure_solution 'SHELXS-97 (Sheldrick, 2008)'
_diffrn_ambient_temperature 173(2)
_diffrn_measured_fraction_theta_full 0.998
_diffrn_measurement_device_type 'Bruker APEX-II CCD'
_diffrn_measurement_method '\f and \w scans'
_diffrn_radiation_monochromator graphite
_diffrn_radiation_source 'fine-focus sealed tube'
_diffrn_radiation_type MoK\a
_diffrn_radiation_wavelength 0.71073
_diffrn_reflns_av_R_equivalents 0.0204
_diffrn_reflns_av_sigmaI/netI 0.0268
_diffrn_reflns_limit_h_max 18
_diffrn_reflns_limit_h_min -18
_diffrn_reflns_limit_k_max 19
_diffrn_reflns_limit_k_min -19
_diffrn_reflns_limit_l_max 21
_diffrn_reflns_limit_l_min -21
_diffrn_reflns_number 33973
_diffrn_reflns_theta_full 25.50
_diffrn_reflns_theta_max 27.88
_diffrn_reflns_theta_min 1.55
_exptl_absorpt_coefficient_mu 0.674
_exptl_absorpt_correction_T_max 0.8895
_exptl_absorpt_correction_T_min 0.8077
_exptl_absorpt_correction_type numerical
_exptl_absorpt_process_details 'Bruker SADABS'
_exptl_crystal_colour yellow
_exptl_crystal_density_diffrn 1.474
_exptl_crystal_density_meas ?
_exptl_crystal_density_method 'not measured'
_exptl_crystal_description prism
_exptl_crystal_F_000 1314
_exptl_crystal_size_max 0.33
_exptl_crystal_size_mid 0.23
_exptl_crystal_size_min 0.18
_refine_diff_density_max 1.056
_refine_diff_density_min -0.803
_refine_diff_density_rms 0.065
_refine_ls_extinction_method none
_refine_ls_goodness_of_fit_ref 1.035
_refine_ls_hydrogen_treatment mixed
_refine_ls_matrix_type full
_refine_ls_number_parameters 733
_refine_ls_number_reflns 13241
_refine_ls_number_restraints 1
_refine_ls_restrained_S_all 1.035
_refine_ls_R_factor_all 0.0520
_refine_ls_R_factor_gt 0.0443
_refine_ls_shift/su_max 0.001
_refine_ls_shift/su_mean 0.000
_refine_ls_structure_factor_coef Fsqd
_refine_ls_weighting_details 'calc w=1/[\s^2^(Fo^2^)+(0.0564P)^2^+2.8693P] where P=(Fo^2^+2Fc^2^)/3'
_refine_ls_weighting_scheme calc
_refine_ls_wR_factor_gt 0.1145
_refine_ls_wR_factor_ref 0.1201
_reflns_number_gt 11334
_reflns_number_total 13241
_reflns_threshold_expression >2sigma(I)
_cod_data_source_file c2sc21400h.txt
_cod_data_source_block asb189
_cod_depositor_comments
;
The following automatic conversions were performed:

'_symmetry_cell_setting' value 'Triclinic' changed to 'triclinic'
according to
/usr/data/users/saulius/automatic-downloads/retrospective/RSC/lib/dictionaries/cif_core.dic
dictionary named 'cif_core.dic' version 2.4.2 from 2011-04-26.

Automatic conversion script
Id: cif_fix_values 2281 2013-09-26 08:29:07Z andrius 

The following automatic conversions were performed:

'_exptl_crystal_density_meas' value 'none' was changed to '?' - the
value is perceived as not measured.

Automatic conversion script
Id: cif_fix_values 3008 2015-01-20 13:52:24Z robertas 

The following automatic conversions were performed:

'_atom_sites_solution_hydrogens' value 'difmap & geom' was changed to
'mixed'.

Automatic conversion script
Id: cif_fix_values 6452 2018-10-05 10:23:21Z andrius 
;
_cod_original_cell_volume 2832.94(17)
_cod_original_sg_symbol_H-M P-1
_cod_database_code 1514387

loop_
_symmetry_equiv_pos_as_xyz
'x, y, z'
'-x, -y, -z'

loop_
_atom_site_label
_atom_site_type_symbol
_atom_site_fract_x
_atom_site_fract_y
_atom_site_fract_z
_atom_site_U_iso_or_equiv
_atom_site_adp_type
_atom_site_occupancy
_atom_site_symmetry_multiplicity
_atom_site_calc_flag
_atom_site_refinement_flags
_atom_site_disorder_assembly
_atom_site_disorder_group
Fe1 Fe 0.19919(2) 0.45178(2) 0.716377(19) 0.01999(8) Uani 1 1 d . . .
Ca1 Ca 0.08624(3) 0.22996(3) 0.78210(3) 0.02256(9) Uani 1 1 d . B .
S1 S 0.26735(5) 0.25215(5) 0.63219(4) 0.03117(13) Uani 1 1 d . . .
S2 S -0.03346(4) 0.28740(4) 0.60737(4) 0.02520(11) Uani 1 1 d . . .
S3 S 0.21650(4) 0.66897(4) 0.89343(4) 0.02692(12) Uani 1 1 d . . .
O1 O 0.19848(13) 0.21899(13) 0.68519(13) 0.0361(4) Uani 1 1 d . . .
O2 O 0.23368(17) 0.18770(18) 0.53360(13) 0.0524(5) Uani 1 1 d . . .
O3 O -0.02360(12) 0.26871(14) 0.69004(12) 0.0344(4) Uani 1 1 d . . .
O4 O -0.04655(14) 0.19874(14) 0.52182(13) 0.0438(5) Uani 1 1 d . . .
O5 O 0.18922(13) 0.59586(12) 0.93623(11) 0.0321(3) Uani 1 1 d . . .
O6 O 0.13910(13) 0.70915(14) 0.87647(13) 0.0392(4) Uani 1 1 d . . .
O7 O 0.17639(12) 0.40484(12) 0.80857(10) 0.0246(3) Uani 1 1 d D . .
H7 H 0.175(2) 0.4570(16) 0.8554(14) 0.049(9) Uiso 1 1 d D . .
O8 O 0.23556(14) 0.26549(15) 0.90547(13) 0.0411(4) Uani 1 1 d . B .
O9 O 0.12012(14) 0.07041(14) 0.77293(13) 0.0381(4) Uani 1 1 d . B .
O10 O -0.04484(14) 0.05102(13) 0.66614(12) 0.0350(4) Uani 1 1 d . . .
O11 O -0.07574(14) 0.17175(14) 0.82886(12) 0.0389(4) Uani 1 1 d . . .
O12 O 0.08771(13) 0.34395(15) 0.94705(11) 0.0396(4) Uani 1 1 d . . .
N1 N 0.24260(13) 0.52219(15) 0.61756(12) 0.0255(4) Uani 1 1 d . . .
N2 N 0.28774(14) 0.37383(16) 0.65781(14) 0.0286(4) Uani 1 1 d . . .
N3 N 0.06246(13) 0.39089(15) 0.62517(12) 0.0243(4) Uani 1 1 d . . .
N4 N 0.24800(15) 0.61231(15) 0.80007(13) 0.0293(4) Uani 1 1 d . . .
C1 C 0.2862(2) 0.4555(2) 0.55155(17) 0.0358(5) Uani 1 1 d . . .
H1B H 0.3295 0.4980 0.5241 0.043 Uiso 1 1 calc R . .
H1C H 0.2306 0.3932 0.5005 0.043 Uiso 1 1 calc R . .
C2 C 0.3496(2) 0.4174(2) 0.6031(2) 0.0403(6) Uani 1 1 d . . .
H2A H 0.3678 0.3613 0.5583 0.048 Uiso 1 1 calc R . .
H2B H 0.4133 0.4778 0.6448 0.048 Uiso 1 1 calc R . .
C3 C 0.3862(2) 0.2432(2) 0.6728(2) 0.0384(6) Uani 1 1 d . . .
C4 C 0.4136(3) 0.1595(3) 0.6164(3) 0.0576(9) Uani 1 1 d . . .
C5 C 0.5101(3) 0.1604(3) 0.6538(3) 0.0723(12) Uani 1 1 d . . .
H5B H 0.5299 0.1042 0.6180 0.087 Uiso 1 1 calc R . .
C6 C 0.5752(3) 0.2359(4) 0.7368(3) 0.0634(10) Uani 1 1 d . . .
C7 C 0.5437(2) 0.3133(3) 0.7889(3) 0.0568(9) Uani 1 1 d . . .
H7B H 0.5874 0.3662 0.8477 0.068 Uiso 1 1 calc R . .
C8 C 0.4499(2) 0.3187(2) 0.7600(2) 0.0406(6) Uani 1 1 d . . .
C9 C 0.3508(4) 0.0722(4) 0.5218(3) 0.0962(16) Uani 1 1 d . . .
H9A H 0.2798 0.0424 0.5241 0.144 Uiso 1 1 calc R . .
H9B H 0.3782 0.0155 0.5037 0.144 Uiso 1 1 calc R . .
H9C H 0.3537 0.1020 0.4760 0.144 Uiso 1 1 calc R . .
C10 C 0.6755(3) 0.2301(5) 0.7689(4) 0.0977(18) Uani 1 1 d . . .
H10A H 0.7102 0.2188 0.7184 0.147 Uiso 1 1 calc R . .
H10B H 0.6633 0.1704 0.7863 0.147 Uiso 1 1 calc R . .
H10C H 0.7183 0.2972 0.8229 0.147 Uiso 1 1 calc R . .
C11 C 0.4264(2) 0.4084(3) 0.82669(19) 0.0460(7) Uani 1 1 d . . .
H11A H 0.4682 0.4342 0.8896 0.069 Uiso 1 1 calc R . .
H11B H 0.3540 0.3824 0.8261 0.069 Uiso 1 1 calc R . .
H11C H 0.4417 0.4671 0.8079 0.069 Uiso 1 1 calc R . .
C12 C 0.14719(18) 0.5202(2) 0.56969(18) 0.0347(5) Uani 1 1 d . . .
H12A H 0.1565 0.5310 0.5132 0.042 Uiso 1 1 calc R . .
H12B H 0.1295 0.5790 0.6112 0.042 Uiso 1 1 calc R . .
C13 C 0.06180(19) 0.4138(2) 0.54288(17) 0.0388(6) Uani 1 1 d . . .
H13A H -0.0046 0.4168 0.5216 0.047 Uiso 1 1 calc R . .
H13B H 0.0719 0.3565 0.4914 0.047 Uiso 1 1 calc R . .
C14 C -0.14399(15) 0.32057(16) 0.59928(14) 0.0226(4) Uani 1 1 d . . .
C15 C -0.22713(17) 0.26075(18) 0.52036(15) 0.0289(4) Uani 1 1 d . . .
C16 C -0.31360(17) 0.2869(2) 0.52281(17) 0.0318(5) Uani 1 1 d . . .
H16A H -0.3714 0.2449 0.4710 0.038 Uiso 1 1 calc R . .
C17 C -0.31904(17) 0.3709(2) 0.59690(18) 0.0320(5) Uani 1 1 d . . .
C18 C -0.23460(18) 0.4308(2) 0.67203(18) 0.0349(5) Uani 1 1 d . . .
H18A H -0.2362 0.4905 0.7228 0.042 Uiso 1 1 calc R . .
C19 C -0.14744(17) 0.40692(19) 0.67603(16) 0.0298(5) Uani 1 1 d . . .
C20 C -0.2303(2) 0.1726(3) 0.4307(2) 0.0589(9) Uani 1 1 d . . .
H20A H -0.1749 0.2008 0.4048 0.088 Uiso 1 1 calc R . .
H20B H -0.2960 0.1457 0.3861 0.088 Uiso 1 1 calc R . .
H20C H -0.2220 0.1141 0.4430 0.088 Uiso 1 1 calc R . .
C21 C -0.41410(19) 0.3963(3) 0.5959(2) 0.0447(7) Uani 1 1 d . . .
H21A H -0.4480 0.3768 0.5318 0.067 Uiso 1 1 calc R . .
H21B H -0.3955 0.4731 0.6335 0.067 Uiso 1 1 calc R . .
H21C H -0.4605 0.3555 0.6217 0.067 Uiso 1 1 calc R . .
C22 C -0.0618(2) 0.4762(2) 0.76280(19) 0.0503(8) Uani 1 1 d . . .
H22A H -0.0847 0.5246 0.8095 0.075 Uiso 1 1 calc R . .
H22B H -0.0033 0.5184 0.7480 0.075 Uiso 1 1 calc R . .
H22C H -0.0416 0.4309 0.7874 0.075 Uiso 1 1 calc R . .
C23 C 0.3185(2) 0.6317(2) 0.67365(18) 0.0391(6) Uani 1 1 d . . .
H23A H 0.3266 0.6724 0.6356 0.047 Uiso 1 1 calc R . .
H23B H 0.3854 0.6289 0.6938 0.047 Uiso 1 1 calc R . .
C24 C 0.2843(3) 0.6877(2) 0.75826(19) 0.0470(7) Uani 1 1 d . . .
H24A H 0.3418 0.7530 0.8039 0.056 Uiso 1 1 calc R . .
H24B H 0.2285 0.7088 0.7398 0.056 Uiso 1 1 calc R . .
C25 C 0.32676(17) 0.78152(17) 0.97332(15) 0.0270(4) Uani 1 1 d . . .
C26 C 0.40846(17) 0.76050(18) 1.00987(16) 0.0303(5) Uani 1 1 d . . .
C27 C 0.48534(18) 0.8442(2) 1.08502(18) 0.0359(5) Uani 1 1 d . . .
H27A H 0.5402 0.8307 1.1107 0.043 Uiso 1 1 calc R . .
C28 C 0.48505(19) 0.9468(2) 1.12407(18) 0.0382(5) Uani 1 1 d . . .
C29 C 0.4095(2) 0.96718(19) 1.08168(18) 0.0383(5) Uani 1 1 d . . .
H29A H 0.4118 1.0385 1.1050 0.046 Uiso 1 1 calc R . .
C30 C 0.32934(19) 0.88688(19) 1.00552(17) 0.0335(5) Uani 1 1 d . . .
C31 C 0.4191(2) 0.6536(2) 0.96974(19) 0.0403(6) Uani 1 1 d . . .
H31A H 0.3598 0.5988 0.9717 0.060 Uiso 1 1 calc R . .
H31B H 0.4814 0.6579 1.0063 0.060 Uiso 1 1 calc R . .
H31C H 0.4231 0.6348 0.9051 0.060 Uiso 1 1 calc R . .
C32 C 0.5656(2) 1.0328(2) 1.2103(2) 0.0573(8) Uani 1 1 d . . .
H32A H 0.5741 1.0042 1.2559 0.086 Uiso 1 1 calc R . .
H32B H 0.5448 1.0936 1.2371 0.086 Uiso 1 1 calc R . .
H32C H 0.6305 1.0566 1.1942 0.086 Uiso 1 1 calc R . .
C33 C 0.2549(2) 0.9232(2) 0.9650(2) 0.0515(8) Uani 1 1 d . . .
H33A H 0.2855 1.0009 0.9860 0.077 Uiso 1 1 calc R . .
H33B H 0.1922 0.9049 0.9857 0.077 Uiso 1 1 calc R . .
H33C H 0.2387 0.8873 0.8969 0.077 Uiso 1 1 calc R . .
C34 C 0.2400(2) 0.1737(3) 0.9167(2) 0.0489(7) Uani 1 1 d . . .
H34A H 0.1885 0.1505 0.9491 0.059 Uiso 1 1 calc R . .
H34B H 0.3084 0.1905 0.9536 0.059 Uiso 1 1 calc R . .
C35 C 0.2185(2) 0.0885(2) 0.8218(2) 0.0471(7) Uani 1 1 d . . .
H35A H 0.2706 0.1114 0.7898 0.057 Uiso 1 1 calc R . .
H35B H 0.2194 0.0220 0.8248 0.057 Uiso 1 1 calc R . .
C36 C 0.0864(2) -0.0144(2) 0.6804(2) 0.0456(6) Uani 1 1 d . . .
H36A H 0.1033 -0.0757 0.6796 0.055 Uiso 0.50 1 calc PR A 1
H36B H 0.1192 0.0108 0.6374 0.055 Uiso 0.50 1 calc PR A 1
H36C H 0.1453 -0.0199 0.6581 0.055 Uiso 0.50 1 d PR A 2
H36D H 0.0512 -0.0803 0.6837 0.055 Uiso 0.50 1 d PR A 2
C37 C -0.0297(3) -0.0470(3) 0.6519(3) 0.0408(9) Uani 0.746(5) 1 d P B 1
H37A H -0.0580 -0.0997 0.5859 0.049 Uiso 0.746(5) 1 calc PR B 1
H37B H -0.0633 -0.0788 0.6909 0.049 Uiso 0.746(5) 1 calc PR B 1
C38 C -0.1502(2) 0.0371(3) 0.6757(2) 0.0346(8) Uani 0.746(5) 1 d P B 1
H38A H -0.1750 0.0812 0.6517 0.042 Uiso 0.746(5) 1 calc PR B 1
H38B H -0.1961 -0.0388 0.6386 0.042 Uiso 0.746(5) 1 calc PR B 1
C40 C -0.0815(3) 0.2192(3) 0.9232(3) 0.0396(9) Uani 0.746(5) 1 d P B 1
H40A H -0.0626 0.1808 0.9575 0.048 Uiso 0.746(5) 1 calc PR B 1
H40B H -0.1519 0.2151 0.9251 0.048 Uiso 0.746(5) 1 calc PR B 1
C37B C 0.0206(8) -0.0031(9) 0.6149(7) 0.044(3) Uani 0.254(5) 1 d P B 2
H37C H -0.0230 -0.0742 0.5643 0.053 Uiso 0.254(5) 1 calc PR B 2
H37D H 0.0612 0.0408 0.5872 0.053 Uiso 0.254(5) 1 calc PR B 2
C38B C -0.1072(8) 0.0024(7) 0.7014(7) 0.036(3) Uani 0.254(5) 1 d P B 2
H38C H -0.0719 -0.0299 0.7320 0.043 Uiso 0.254(5) 1 calc PR B 2
H38D H -0.1645 -0.0571 0.6499 0.043 Uiso 0.254(5) 1 calc PR B 2
C40B C -0.0875(8) 0.2526(11) 0.8916(9) 0.041(3) Uani 0.254(5) 1 d P B 2
H40C H -0.1431 0.2221 0.9172 0.050 Uiso 0.254(5) 1 calc PR B 2
H40D H -0.1134 0.2883 0.8582 0.050 Uiso 0.254(5) 1 calc PR B 2
C39 C -0.1518(2) 0.0690(2) 0.7718(2) 0.0468(7) Uani 1 1 d . B .
H39A H -0.2197 0.0700 0.7789 0.056 Uiso 0.50 1 calc PR C 1
H39B H -0.1401 0.0161 0.7921 0.056 Uiso 0.50 1 calc PR C 1
H39C H -0.1764 0.0336 0.8096 0.056 Uiso 0.50 1 d PR C 2
H39D H -0.2082 0.0758 0.7395 0.056 Uiso 0.50 1 d PR C 2
C41 C -0.0106(2) 0.3313(3) 0.9658(2) 0.0530(8) Uani 1 1 d . B .
H41A H -0.0402 0.3727 0.9421 0.064 Uiso 0.50 1 calc PR D 1
H41B H -0.0023 0.3611 1.0340 0.064 Uiso 0.50 1 calc PR D 1
H41C H -0.0129 0.3142 1.0181 0.064 Uiso 0.50 1 d PR D 2
H41D H -0.0204 0.3976 0.9821 0.064 Uiso 0.50 1 d PR D 2
C42 C 0.1633(3) 0.3565(3) 1.02208(19) 0.0573(8) Uani 1 1 d . B .
H42A H 0.1387 0.2962 1.0392 0.069 Uiso 1 1 calc R . .
H42B H 0.1774 0.4241 1.0775 0.069 Uiso 1 1 calc R . .
C43 C 0.2573(2) 0.3585(3) 0.98942(19) 0.0509(7) Uani 1 1 d . . .
H43A H 0.2854 0.4233 0.9787 0.061 Uiso 1 1 calc R B .
H43B H 0.3094 0.3618 1.0378 0.061 Uiso 1 1 calc R . .
S4 S 0.64158(6) 0.71573(7) 0.80170(5) 0.05206(19) Uani 1 1 d . . .
O13 O 0.7069(2) 0.6598(3) 0.7980(2) 0.0900(9) Uani 1 1 d . E .
O14 O 0.5494(6) 0.7019(11) 0.8080(7) 0.137(5) Uani 0.50 1 d P E 1
O15 O 0.7176(7) 0.8294(8) 0.8656(6) 0.108(3) Uani 0.50 1 d P E 1
O14B O 0.5390(6) 0.6271(6) 0.7709(6) 0.080(2) Uani 0.50 1 d P E 2
O15B O 0.6492(10) 0.8034(6) 0.8794(5) 0.114(4) Uani 0.50 1 d P E 2
F1 F 0.5769(4) 0.6497(5) 0.6213(4) 0.0896(7) Uani 0.589(4) 1 d P E 1
F2 F 0.6105(4) 0.8138(5) 0.6936(4) 0.0896(7) Uani 0.589(4) 1 d P E 1
F3 F 0.7314(4) 0.7638(4) 0.6742(3) 0.0896(7) Uani 0.589(4) 1 d P E 1
F1B F 0.6311(6) 0.6639(7) 0.6258(6) 0.0896(7) Uani 0.411(4) 1 d P E 2
F2B F 0.5661(6) 0.7820(7) 0.6957(5) 0.0896(7) Uani 0.411(4) 1 d P E 2
F3B F 0.7321(6) 0.8251(6) 0.7267(5) 0.0896(7) Uani 0.411(4) 1 d P E 2
C45 C 0.6440(3) 0.7425(3) 0.7008(3) 0.0597(8) Uani 1 1 d . E .
C44 C 0.9507(2) 0.7577(3) 0.8108(2) 0.0489(7) Uani 1 1 d . . .
H44A H 0.8766 0.7228 0.8031 0.059 Uiso 1 1 calc R . .
H44B H 0.9868 0.7288 0.8447 0.059 Uiso 1 1 calc R . .
Cl1 Cl 0.98930(8) 0.89597(8) 0.87702(7) 0.0728(3) Uani 1 1 d . . .
Cl2 Cl 0.97575(10) 0.72573(9) 0.70037(6) 0.0813(3) Uani 1 1 d . . .

loop_
_atom_site_aniso_label
_atom_site_aniso_U_11
_atom_site_aniso_U_22
_atom_site_aniso_U_33
_atom_site_aniso_U_23
_atom_site_aniso_U_13
_atom_site_aniso_U_12
Fe1 0.02002(14) 0.02552(15) 0.01955(14) 0.01198(11) 0.00656(10) 0.01186(11)
Ca1 0.0271(2) 0.0243(2) 0.02184(19) 0.01139(16) 0.00941(16) 0.01403(16)
S1 0.0355(3) 0.0378(3) 0.0311(3) 0.0161(2) 0.0189(2) 0.0228(2)
S2 0.0227(2) 0.0252(2) 0.0274(3) 0.0087(2) 0.00391(19) 0.0128(2)
S3 0.0260(3) 0.0241(2) 0.0263(3) 0.0077(2) 0.0049(2) 0.0085(2)
O1 0.0398(9) 0.0317(9) 0.0445(10) 0.0161(7) 0.0257(8) 0.0191(7)
O2 0.0604(13) 0.0599(13) 0.0337(10) 0.0084(9) 0.0193(9) 0.0307(11)
O3 0.0264(8) 0.0370(9) 0.0461(10) 0.0269(8) 0.0039(7) 0.0108(7)
O4 0.0378(10) 0.0352(9) 0.0445(10) -0.0016(8) 0.0046(8) 0.0213(8)
O5 0.0376(9) 0.0263(8) 0.0287(8) 0.0093(6) 0.0139(7) 0.0085(7)
O6 0.0300(9) 0.0345(9) 0.0440(10) 0.0086(8) 0.0005(7) 0.0136(7)
O7 0.0326(8) 0.0255(7) 0.0201(7) 0.0112(6) 0.0099(6) 0.0140(6)
O8 0.0439(10) 0.0454(10) 0.0349(9) 0.0181(8) 0.0022(8) 0.0194(8)
O9 0.0402(10) 0.0346(9) 0.0460(10) 0.0172(8) 0.0092(8) 0.0234(8)
O10 0.0445(10) 0.0287(8) 0.0316(8) 0.0082(7) 0.0108(7) 0.0192(7)
O11 0.0414(10) 0.0349(9) 0.0293(8) 0.0076(7) 0.0166(7) 0.0058(8)
O12 0.0356(9) 0.0494(11) 0.0251(8) 0.0097(8) 0.0124(7) 0.0114(8)
N1 0.0238(9) 0.0360(10) 0.0263(9) 0.0188(8) 0.0093(7) 0.0161(8)
N2 0.0287(9) 0.0411(11) 0.0346(10) 0.0250(9) 0.0173(8) 0.0230(8)
N3 0.0204(8) 0.0342(10) 0.0236(8) 0.0153(7) 0.0060(7) 0.0135(7)
N4 0.0371(10) 0.0249(9) 0.0248(9) 0.0111(7) 0.0095(8) 0.0091(8)
C1 0.0428(13) 0.0550(15) 0.0350(12) 0.0306(12) 0.0248(11) 0.0322(12)
C2 0.0375(13) 0.0647(17) 0.0545(16) 0.0448(14) 0.0315(12) 0.0349(13)
C3 0.0447(14) 0.0507(15) 0.0561(16) 0.0391(13) 0.0343(13) 0.0373(13)
C4 0.076(2) 0.0612(19) 0.077(2) 0.0432(18) 0.0499(19) 0.0533(18)
C5 0.092(3) 0.088(3) 0.114(3) 0.072(3) 0.074(3) 0.081(3)
C6 0.061(2) 0.103(3) 0.087(3) 0.072(2) 0.044(2) 0.061(2)
C7 0.0496(17) 0.098(3) 0.071(2) 0.063(2) 0.0337(16) 0.0510(18)
C8 0.0398(14) 0.0649(18) 0.0497(15) 0.0420(14) 0.0250(12) 0.0354(13)
C9 0.123(4) 0.073(3) 0.101(3) 0.013(2) 0.043(3) 0.073(3)
C10 0.077(3) 0.169(5) 0.157(5) 0.129(4) 0.074(3) 0.098(3)
C11 0.0414(14) 0.0694(19) 0.0392(14) 0.0258(14) 0.0100(11) 0.0334(14)
C12 0.0311(12) 0.0550(15) 0.0401(13) 0.0352(12) 0.0138(10) 0.0247(11)
C13 0.0285(12) 0.0636(17) 0.0317(12) 0.0310(12) 0.0049(9) 0.0147(11)
C14 0.0189(9) 0.0258(10) 0.0246(10) 0.0114(8) 0.0050(7) 0.0097(8)
C15 0.0244(10) 0.0309(11) 0.0265(11) 0.0103(9) 0.0018(8) 0.0083(9)
C16 0.0195(10) 0.0417(13) 0.0334(12) 0.0204(10) 0.0004(8) 0.0074(9)
C17 0.0224(10) 0.0455(13) 0.0442(13) 0.0308(11) 0.0147(9) 0.0170(10)
C18 0.0302(12) 0.0384(13) 0.0380(13) 0.0121(10) 0.0136(10) 0.0193(10)
C19 0.0232(10) 0.0327(11) 0.0293(11) 0.0079(9) 0.0051(8) 0.0125(9)
C20 0.0475(17) 0.063(2) 0.0334(14) -0.0107(13) -0.0126(12) 0.0259(15)
C21 0.0278(12) 0.0668(18) 0.0638(18) 0.0429(16) 0.0200(12) 0.0279(13)
C22 0.0384(14) 0.0540(17) 0.0338(13) -0.0089(12) -0.0021(11) 0.0245(13)
C23 0.0410(14) 0.0401(13) 0.0356(13) 0.0234(11) 0.0112(11) 0.0055(11)
C24 0.071(2) 0.0310(13) 0.0373(14) 0.0186(11) 0.0185(13) 0.0101(13)
C25 0.0275(11) 0.0239(10) 0.0261(10) 0.0095(8) 0.0039(8) 0.0077(8)
C26 0.0293(11) 0.0302(11) 0.0319(11) 0.0145(9) 0.0069(9) 0.0110(9)
C27 0.0273(11) 0.0369(13) 0.0403(13) 0.0175(11) 0.0021(10) 0.0090(10)
C28 0.0307(12) 0.0322(12) 0.0399(13) 0.0129(10) 0.0015(10) 0.0024(10)
C29 0.0416(14) 0.0227(11) 0.0412(14) 0.0096(10) 0.0038(11) 0.0074(10)
C30 0.0362(12) 0.0276(11) 0.0349(12) 0.0131(10) 0.0044(10) 0.0118(10)
C31 0.0403(14) 0.0360(13) 0.0441(14) 0.0136(11) 0.0033(11) 0.0207(11)
C32 0.0438(16) 0.0370(15) 0.0581(19) 0.0075(13) -0.0142(14) -0.0016(12)
C33 0.0597(18) 0.0308(13) 0.0552(17) 0.0124(12) -0.0083(14) 0.0209(13)
C34 0.0456(15) 0.0650(19) 0.0527(17) 0.0387(15) 0.0069(13) 0.0276(14)
C35 0.0436(15) 0.0527(16) 0.0639(18) 0.0336(15) 0.0135(13) 0.0317(13)
C36 0.0542(17) 0.0290(12) 0.0538(16) 0.0100(12) 0.0200(13) 0.0237(12)
C37 0.048(2) 0.0269(16) 0.0434(19) 0.0080(14) 0.0138(16) 0.0172(15)
C38 0.0290(16) 0.0291(16) 0.0375(17) 0.0089(13) 0.0026(13) 0.0092(13)
C40 0.0372(19) 0.053(2) 0.0313(19) 0.0183(17) 0.0193(15) 0.0171(17)
C37B 0.043(6) 0.034(5) 0.040(6) -0.001(4) 0.017(5) 0.016(5)
C38B 0.035(5) 0.025(4) 0.034(5) 0.006(4) 0.006(4) 0.004(4)
C40B 0.033(5) 0.054(7) 0.035(6) 0.010(5) 0.014(4) 0.023(5)
C39 0.0316(13) 0.0391(14) 0.0546(17) 0.0070(12) 0.0086(12) 0.0114(11)
C41 0.0454(16) 0.0586(18) 0.0368(14) 0.0013(13) 0.0218(12) 0.0166(14)
C42 0.0573(18) 0.077(2) 0.0231(12) 0.0125(13) 0.0068(12) 0.0201(16)
C43 0.0466(16) 0.0596(18) 0.0334(14) 0.0136(13) -0.0001(12) 0.0150(14)
S4 0.0507(4) 0.0675(5) 0.0346(3) 0.0127(3) 0.0035(3) 0.0322(4)
O13 0.095(2) 0.109(2) 0.116(3) 0.072(2) 0.0434(19) 0.066(2)
O14 0.049(5) 0.314(16) 0.100(8) 0.132(10) 0.042(5) 0.073(8)
O15 0.106(6) 0.105(6) 0.054(4) -0.008(4) -0.008(4) 0.025(5)
O14B 0.043(3) 0.108(5) 0.087(6) 0.066(5) 0.004(3) 0.000(4)
O15B 0.230(12) 0.077(5) 0.041(3) 0.008(3) 0.008(6) 0.095(7)
F1 0.1026(19) 0.1049(19) 0.0803(13) 0.0549(13) 0.0341(17) 0.0412(18)
F2 0.1026(19) 0.1049(19) 0.0803(13) 0.0549(13) 0.0341(17) 0.0412(18)
F3 0.1026(19) 0.1049(19) 0.0803(13) 0.0549(13) 0.0341(17) 0.0412(18)
F1B 0.1026(19) 0.1049(19) 0.0803(13) 0.0549(13) 0.0341(17) 0.0412(18)
F2B 0.1026(19) 0.1049(19) 0.0803(13) 0.0549(13) 0.0341(17) 0.0412(18)
F3B 0.1026(19) 0.1049(19) 0.0803(13) 0.0549(13) 0.0341(17) 0.0412(18)
C45 0.060(2) 0.0506(18) 0.072(2) 0.0314(17) 0.0180(17) 0.0186(16)
C44 0.0465(16) 0.070(2) 0.0448(15) 0.0351(15) 0.0136(12) 0.0269(15)
Cl1 0.0727(6) 0.0736(6) 0.0667(5) 0.0233(5) 0.0028(4) 0.0344(5)
Cl2 0.1215(9) 0.0937(7) 0.0491(5) 0.0420(5) 0.0322(5) 0.0492(7)

loop_
_atom_type_symbol
_atom_type_description
_atom_type_scat_dispersion_real
_atom_type_scat_dispersion_imag
_atom_type_scat_source
C C 0.0033 0.0016 'International Tables Vol C Tables 4.2.6.8 and 6.1.1.4'
H H 0.0000 0.0000 'International Tables Vol C Tables 4.2.6.8 and 6.1.1.4'
N N 0.0061 0.0033 'International Tables Vol C Tables 4.2.6.8 and 6.1.1.4'
O O 0.0106 0.0060 'International Tables Vol C Tables 4.2.6.8 and 6.1.1.4'
F F 0.0171 0.0103 'International Tables Vol C Tables 4.2.6.8 and 6.1.1.4'
S S 0.1246 0.1234 'International Tables Vol C Tables 4.2.6.8 and 6.1.1.4'
Cl Cl 0.1484 0.1585 'International Tables Vol C Tables 4.2.6.8 and 6.1.1.4'
Ca Ca 0.2262 0.3064 'International Tables Vol C Tables 4.2.6.8 and 6.1.1.4'
Fe Fe 0.3463 0.8444 'International Tables Vol C Tables 4.2.6.8 and 6.1.1.4'

loop_
_geom_angle_atom_site_label_1
_geom_angle_atom_site_label_2
_geom_angle_atom_site_label_3
_geom_angle
O7 Fe1 N3 106.18(7)
O7 Fe1 N2 100.87(7)
N3 Fe1 N2 109.27(8)
O7 Fe1 N4 97.14(7)
N3 Fe1 N4 113.94(8)
N2 Fe1 N4 125.71(8)
O7 Fe1 N1 173.58(7)
N3 Fe1 N1 79.88(7)
N2 Fe1 N1 78.73(7)
N4 Fe1 N1 78.17(7)
O7 Ca1 O1 74.59(6)
O7 Ca1 O3 75.21(6)
O1 Ca1 O3 94.35(6)
O7 Ca1 O9 138.83(6)
O1 Ca1 O9 77.20(6)
O3 Ca1 O9 136.65(6)
O7 Ca1 O11 123.95(6)
O1 Ca1 O11 156.53(6)
O3 Ca1 O11 78.80(6)
O9 Ca1 O11 92.33(6)
O7 Ca1 O10 145.13(6)
O1 Ca1 O10 91.06(6)
O3 Ca1 O10 74.41(6)
O9 Ca1 O10 63.50(6)
O11 Ca1 O10 65.50(6)
O7 Ca1 O8 83.41(6)
O1 Ca1 O8 84.86(7)
O3 Ca1 O8 157.98(6)
O9 Ca1 O8 64.66(6)
O11 Ca1 O8 109.83(6)
O10 Ca1 O8 127.58(6)
O7 Ca1 O12 74.73(6)
O1 Ca1 O12 138.95(6)
O3 Ca1 O12 103.44(6)
O9 Ca1 O12 110.64(6)
O11 Ca1 O12 64.36(6)
O10 Ca1 O12 129.15(6)
O8 Ca1 O12 65.10(6)
O2 S1 O1 115.12(12)
O2 S1 N2 111.72(12)
O1 S1 N2 107.34(10)
O2 S1 C3 107.40(13)
O1 S1 C3 106.76(11)
N2 S1 C3 108.21(12)
O4 S2 O3 115.76(12)
O4 S2 N3 111.62(11)
O3 S2 N3 107.84(10)
O4 S2 C14 108.19(10)
O3 S2 C14 105.78(10)
N3 S2 C14 107.19(9)
O6 S3 O5 114.32(11)
O6 S3 N4 111.58(11)
O5 S3 N4 108.95(10)
O6 S3 C25 107.20(10)
O5 S3 C25 106.48(10)
N4 S3 C25 107.99(11)
S1 O1 Ca1 158.06(11)
S2 O3 Ca1 140.99(11)
S3 O5 H7 111.4(9)
Fe1 O7 Ca1 125.27(7)
C43 O8 C34 115.5(2)
C43 O8 Ca1 113.74(16)
C34 O8 Ca1 115.74(16)
C35 O9 C36 113.5(2)
C35 O9 Ca1 116.94(16)
C36 O9 Ca1 113.29(15)
C38B O10 C37 72.6(5)
C38B O10 C38 43.8(5)
C37 O10 C38 108.9(2)
C38B O10 C37B 118.8(7)
C37 O10 C37B 46.4(5)
C38 O10 C37B 144.8(5)
C38B O10 Ca1 114.3(4)
C37 O10 Ca1 120.86(18)
C38 O10 Ca1 113.00(15)
C37B O10 Ca1 102.1(4)
C40B O11 C39 127.2(5)
C40B O11 C40 35.3(6)
C39 O11 C40 115.8(2)
C40B O11 Ca1 111.4(6)
C39 O11 Ca1 119.13(15)
C40 O11 Ca1 121.60(18)
C41 O12 C42 113.7(2)
C41 O12 Ca1 115.58(15)
C42 O12 Ca1 118.03(16)
C23 N1 C12 112.69(19)
C23 N1 C1 111.15(19)
C12 N1 C1 111.49(19)
C23 N1 Fe1 106.93(13)
C12 N1 Fe1 105.53(13)
C1 N1 Fe1 108.71(13)
C2 N2 S1 114.10(16)
C2 N2 Fe1 116.43(14)
S1 N2 Fe1 125.19(11)
C13 N3 S2 111.94(15)
C13 N3 Fe1 116.24(14)
S2 N3 Fe1 127.10(10)
C24 N4 S3 110.53(16)
C24 N4 Fe1 118.07(15)
S3 N4 Fe1 127.50(11)
N1 C1 C2 108.99(19)
N2 C2 C1 107.65(18)
C8 C3 C4 120.4(3)
C8 C3 S1 119.64(18)
C4 C3 S1 119.9(3)
C3 C4 C5 115.8(4)
C3 C4 C9 125.5(3)
C5 C4 C9 118.7(3)
C6 C5 C4 124.6(3)
C5 C6 C7 116.9(3)
C5 C6 C10 120.2(4)
C7 C6 C10 122.8(4)
C6 C7 C8 123.2(4)
C3 C8 C7 119.0(3)
C3 C8 C11 124.7(2)
C7 C8 C11 116.3(3)
N1 C12 C13 109.72(19)
N3 C13 C12 108.33(19)
C15 C14 C19 120.26(19)
C15 C14 S2 121.60(16)
C19 C14 S2 118.10(15)
C16 C15 C14 117.8(2)
C16 C15 C20 116.4(2)
C14 C15 C20 125.8(2)
C17 C16 C15 123.1(2)
C16 C17 C18 117.7(2)
C16 C17 C21 121.0(2)
C18 C17 C21 121.2(2)
C17 C18 C19 122.4(2)
C18 C19 C14 118.6(2)
C18 C19 C22 117.3(2)
C14 C19 C22 124.0(2)
N1 C23 C24 110.0(2)
N4 C24 C23 108.0(2)
C30 C25 C26 120.7(2)
C30 C25 S3 121.69(17)
C26 C25 S3 117.42(16)
C27 C26 C25 118.1(2)
C27 C26 C31 118.0(2)
C25 C26 C31 123.9(2)
C28 C27 C26 122.4(2)
C29 C28 C27 118.1(2)
C29 C28 C32 121.5(3)
C27 C28 C32 120.4(2)
C28 C29 C30 122.6(2)
C29 C30 C25 117.6(2)
C29 C30 C33 116.0(2)
C25 C30 C33 126.4(2)
O8 C34 C35 106.4(2)
O9 C35 C34 107.0(2)
C37B C36 O9 115.3(4)
C37B C36 C37 46.3(5)
O9 C36 C37 105.7(2)
O10 C37 C36 105.3(3)
C39 C38 O10 109.9(2)
O11 C40 C41 107.9(3)
C36 C37B O10 107.7(7)
C36 C37B Ca1 81.8(4)
O10 C37B Ca1 50.3(3)
O10 C38B C39 116.9(7)
O11 C40B C41 123.2(8)
O11 C40B Ca1 46.4(4)
C41 C40B Ca1 86.5(5)
O11 C39 C38 111.1(3)
O11 C39 C38B 109.7(4)
C38 C39 C38B 41.2(4)
C40B C41 O12 112.0(5)
C40B C41 C40 34.2(6)
O12 C41 C40 112.8(3)
O12 C42 C43 107.5(2)
O8 C43 C42 110.4(2)
O14 S4 O15B 74.6(7)
O14 S4 O13 137.3(6)
O15B S4 O13 123.5(4)
O14 S4 O14B 40.2(6)
O15B S4 O14B 111.7(6)
O13 S4 O14B 101.4(4)
O14 S4 O15 112.9(7)
O15B S4 O15 40.3(5)
O13 S4 O15 99.3(4)
O14B S4 O15 151.9(5)
O14 S4 C45 102.3(4)
O15B S4 C45 112.2(4)
O13 S4 C45 104.06(18)
O14B S4 C45 101.3(4)
O15 S4 C45 91.8(4)
F1B C45 F2 116.0(5)
F1B C45 F3B 114.9(5)
F2 C45 F3B 80.0(4)
F1B C45 F3 73.0(4)
F2 C45 F3 103.3(4)
F3B C45 F3 42.4(3)
F1B C45 F2B 111.1(6)
F2 C45 F2B 28.3(3)
F3B C45 F2B 106.7(5)
F3 C45 F2B 130.3(4)
F1B C45 F1 30.6(4)
F2 C45 F1 100.4(4)
F3B C45 F1 141.4(5)
F3 C45 F1 102.0(4)
F2B C45 F1 85.2(4)
F1B C45 S4 115.6(4)
F2 C45 S4 120.2(3)
F3B C45 S4 103.5(4)
F3 C45 S4 118.9(3)
F2B C45 S4 104.0(4)
F1 C45 S4 109.1(3)
Cl1 C44 Cl2 112.43(17)

loop_
_geom_bond_atom_site_label_1
_geom_bond_atom_site_label_2
_geom_bond_distance
Fe1 O7 1.8649(14)
Fe1 N3 2.0163(17)
Fe1 N2 2.0236(18)
Fe1 N4 2.0464(19)
Fe1 N1 2.2306(18)
Ca1 O7 2.3158(15)
Ca1 O1 2.3437(16)
Ca1 O3 2.3697(16)
Ca1 O9 2.4696(17)
Ca1 O11 2.4976(17)
Ca1 O10 2.5190(18)
Ca1 O8 2.5201(18)
Ca1 O12 2.5331(17)
S1 O2 1.433(2)
S1 O1 1.4523(17)
S1 N2 1.582(2)
S1 C3 1.807(3)
S2 O4 1.4314(18)
S2 O3 1.4502(17)
S2 N3 1.5935(19)
S2 C14 1.788(2)
S3 O6 1.4434(18)
S3 O5 1.4502(17)
S3 N4 1.6017(19)
S3 C25 1.788(2)
O5 H7 1.880(10)
O8 C43 1.423(3)
O8 C34 1.433(3)
O9 C35 1.423(3)
O9 C36 1.435(3)
O10 C38B 1.276(10)
O10 C37 1.445(4)
O10 C38 1.483(4)
O10 C37B 1.515(10)
O11 C40B 1.301(11)
O11 C39 1.417(3)
O11 C40 1.431(4)
O12 C41 1.434(3)
O12 C42 1.440(4)
N1 C23 1.473(3)
N1 C12 1.473(3)
N1 C1 1.479(3)
N2 C2 1.478(3)
N3 C13 1.476(3)
N4 C24 1.481(3)
C1 C2 1.516(3)
C3 C8 1.395(4)
C3 C4 1.412(4)
C4 C5 1.433(5)
C4 C9 1.509(6)
C5 C6 1.360(6)
C6 C7 1.361(5)
C6 C10 1.504(4)
C7 C8 1.401(4)
C8 C11 1.503(4)
C12 C13 1.513(4)
C14 C15 1.406(3)
C14 C19 1.409(3)
C15 C16 1.397(3)
C15 C20 1.510(3)
C16 C17 1.378(4)
C17 C18 1.382(3)
C17 C21 1.509(3)
C18 C19 1.390(3)
C19 C22 1.504(3)
C23 C24 1.515(4)
C25 C30 1.409(3)
C25 C26 1.414(3)
C26 C27 1.388(3)
C26 C31 1.507(3)
C27 C28 1.388(4)
C28 C29 1.378(4)
C28 C32 1.507(4)
C29 C30 1.402(3)
C30 C33 1.510(3)
C34 C35 1.482(4)
C36 C37B 1.421(12)
C36 C37 1.535(5)
C38 C39 1.437(5)
C40 C41 1.465(5)
C38B C39 1.526(10)
C40B C41 1.360(12)
C42 C43 1.484(4)
S4 O14 1.286(8)
S4 O15B 1.373(7)
S4 O13 1.405(3)
S4 O14B 1.499(7)
S4 O15 1.531(9)
S4 C45 1.802(4)
F1 C45 1.418(7)
F2 C45 1.304(6)
F3 C45 1.341(6)
F1B C45 1.257(9)
F2B C45 1.407(9)
F3B C45 1.332(8)
C44 Cl1 1.752(3)
C44 Cl2 1.759(3)
